data_7039642
loop_
_publ_author_name
'Abubekerov, Mark'
'Eymann, L\'eonard Y M'
'Gianetti, Thomas L.'
'Arnold, John'

_publ_section_title
;
 Activation of heteroallenes by coordinatively unsaturated nickel(ii)
 alkyl complexes supported by the hydrotris(3-phenyl-5-methyl)pyrazolyl
 borate (Tp(Ph,Me)) ligand.
;
_journal_issue 37
_journal_name_full 'Dalton transactions (Cambridge, England : 2003)'
_journal_page_first 14581
_journal_page_last 14590
_journal_paper_doi 10.1039/c6dt01585a
_journal_volume 45
_journal_year 2016
_chemical_formula_moiety 'C36 H39 B N6 Ni O2 Si'
_chemical_formula_sum 'C36 H39 B N6 Ni O2 Si'
_chemical_formula_weight 685.34
_chemical_melting_point 388.7(5)
_chemical_name_common 'Complex 8b'
_chemical_name_systematic 'Complex 8b'
_chemical_properties_physical Air-sensitive,Moisture-sensitive
_space_group_IT_number 14
_symmetry_cell_setting monoclinic
_symmetry_space_group_name_Hall '-P 2ybc'
_symmetry_space_group_name_H-M 'P 1 21/c 1'
_atom_sites_solution_hydrogens geom
_atom_sites_solution_primary direct
_atom_sites_solution_secondary difmap
_audit_creation_method SHELXL-97
_audit_update_record
;
2016-05-13 deposited with the CCDC.
2016-06-21 downloaded from the CCDC.
;
_cell_angle_alpha 90.00
_cell_angle_beta 100.042(4)
_cell_angle_gamma 90.00
_cell_formula_units_Z 4
_cell_length_a 11.1566(6)
_cell_length_b 12.4011(7)
_cell_length_c 25.4222(12)
_cell_measurement_reflns_used 8481
_cell_measurement_temperature 100(2)
_cell_measurement_theta_max 25.47
_cell_measurement_theta_min 2.24
_cell_volume 3463.4(3)
_computing_cell_refinement 'Bruker APEX2 v.2011.4'
_computing_data_collection 'Bruker APEX2 v.2011.4'
_computing_data_reduction 'Bruker APEX2 v.2011.4'
_computing_molecular_graphics ORTEP-32
_computing_publication_material WinGX
_computing_structure_refinement SHELXL-97
_computing_structure_solution SIR-92
_diffrn_ambient_temperature 100(2)
_diffrn_detector_area_resol_mean 8.366
_diffrn_measured_fraction_theta_full 0.999
_diffrn_measured_fraction_theta_max 0.995
_diffrn_measurement_device_type 'Bruker APEX-II CCD'
_diffrn_measurement_method '\f and \w scans'
_diffrn_radiation_monochromator graphite
_diffrn_radiation_source 'fine-focus sealed tube'
_diffrn_radiation_type MoK\a
_diffrn_radiation_wavelength 0.71073
_diffrn_reflns_av_R_equivalents 0.0395
_diffrn_reflns_av_sigmaI/netI 0.0517
_diffrn_reflns_limit_h_max 12
_diffrn_reflns_limit_h_min -13
_diffrn_reflns_limit_k_max 13
_diffrn_reflns_limit_k_min -15
_diffrn_reflns_limit_l_max 30
_diffrn_reflns_limit_l_min -30
_diffrn_reflns_number 19381
_diffrn_reflns_theta_full 25.00
_diffrn_reflns_theta_max 25.54
_diffrn_reflns_theta_min 1.83
_exptl_absorpt_coefficient_mu 0.636
_exptl_absorpt_correction_T_max 0.8204
_exptl_absorpt_correction_T_min 0.7520
_exptl_absorpt_correction_type multi-scan
_exptl_absorpt_process_details SADABS
_exptl_crystal_colour orange
_exptl_crystal_density_diffrn 1.314
_exptl_crystal_density_method 'not measured'
_exptl_crystal_description needle
_exptl_crystal_F_000 1440
_exptl_crystal_recrystallization_method 'Re-crystallisation from solvent'
_exptl_crystal_size_max 0.21
_exptl_crystal_size_mid 0.09
_exptl_crystal_size_min 0.06
_refine_diff_density_max 0.509
_refine_diff_density_min -0.424
_refine_diff_density_rms 0.066
_refine_ls_extinction_method none
_refine_ls_goodness_of_fit_ref 0.879
_refine_ls_hydrogen_treatment mixed
_refine_ls_matrix_type full
_refine_ls_number_parameters 434
_refine_ls_number_reflns 6447
_refine_ls_number_restraints 0
_refine_ls_restrained_S_all 0.879
_refine_ls_R_factor_all 0.0672
_refine_ls_R_factor_gt 0.0452
_refine_ls_shift/su_max 0.001
_refine_ls_shift/su_mean 0.000
_refine_ls_structure_factor_coef Fsqd
_refine_ls_weighting_details 'calc w=1/[\s^2^(Fo^2^)+(0.0613P)^2^+7.7419P] where P=(Fo^2^+2Fc^2^)/3'
_refine_ls_weighting_scheme calc
_refine_ls_wR_factor_gt 0.1103
_refine_ls_wR_factor_ref 0.1229
_reflns_number_gt 4910
_reflns_number_total 6447
_reflns_threshold_expression >2sigma(I)
_cod_data_source_file c6dt01585a1.cif
_cod_data_source_block Complex_8b
_cod_depositor_comments
;
The following automatic conversions were performed:

'_chemical_melting_point' value '388.2-389.2' was changed to
'388.7(5)' - the average value was taken and precision was estimated.

'_symmetry_cell_setting' value 'Monoclinic' changed to 'monoclinic'
according to
/usr/data/users/saulius/crontab/automatic-downloads/rss-feeds/RSC/lib/dictionaries/cif_core.dic
dictionary named 'cif_core.dic' version 2.4.2 from 2011-04-26.

Automatic conversion script
Id: cif_fix_values 4268 2015-11-12 08:31:59Z antanas 

 Adding full bibliography for 7039640--7039649.cif.
;
_cod_original_sg_symbol_H-M P2(1)/c
_cod_database_code 7039642
_solvent_exptl_crystal_recrystallization_method 'diethyl ether'

loop_
_symmetry_equiv_pos_as_xyz
'x, y, z'
'-x, y+1/2, -z+1/2'
'-x, -y, -z'
'x, -y-1/2, z-1/2'

loop_
_atom_site_label
_atom_site_type_symbol
_atom_site_fract_x
_atom_site_fract_y
_atom_site_fract_z
_atom_site_U_iso_or_equiv
_atom_site_adp_type
_atom_site_occupancy
_atom_site_symmetry_multiplicity
_atom_site_calc_flag
_atom_site_refinement_flags
C1 C 0.2724(3) 0.2437(3) 0.86435(12) 0.0207(7) Uani 1 1 d .
C3 C 0.1982(3) 0.2171(3) 0.81023(12) 0.0219(7) Uani 1 1 d .
H3A H 0.1236 0.2591 0.8053 0.026 Uiso 1 1 calc R
H3B H 0.1758 0.1415 0.8097 0.026 Uiso 1 1 calc R
C4 C 0.3566(3) 0.3791(3) 0.76064(14) 0.0301(8) Uani 1 1 d .
H4A H 0.3871 0.3972 0.7287 0.045 Uiso 1 1 calc R
H4B H 0.4228 0.3767 0.7903 0.045 Uiso 1 1 calc R
H4C H 0.2989 0.4327 0.7672 0.045 Uiso 1 1 calc R
C5 C 0.3945(3) 0.1355(3) 0.74934(15) 0.0331(8) Uani 1 1 d .
H5A H 0.4429 0.1531 0.7228 0.050 Uiso 1 1 calc R
H5B H 0.3528 0.0686 0.7402 0.050 Uiso 1 1 calc R
H5C H 0.4463 0.1287 0.7835 0.050 Uiso 1 1 calc R
C6 C 0.1631(3) 0.2432(3) 0.69023(14) 0.0358(9) Uani 1 1 d .
H6A H 0.1104 0.3044 0.6901 0.054 Uiso 1 1 calc R
H6B H 0.1161 0.1782 0.6891 0.054 Uiso 1 1 calc R
H6C H 0.2024 0.2462 0.6595 0.054 Uiso 1 1 calc R
C2 C 0.2795(3) 0.3727(3) 0.93970(12) 0.0233(7) Uani 1 1 d .
C7 C -0.2150(3) 0.2969(3) 1.01847(13) 0.0277(8) Uani 1 1 d .
H7A H -0.2608 0.3300 0.9872 0.042 Uiso 1 1 calc R
H7B H -0.2324 0.3326 1.0498 0.042 Uiso 1 1 calc R
H7C H -0.2371 0.2222 1.0195 0.042 Uiso 1 1 calc R
C8 C -0.0822(3) 0.3058(3) 1.01686(12) 0.0201(7) Uani 1 1 d .
C9 C 0.0097(3) 0.3541(3) 1.05245(12) 0.0229(7) Uani 1 1 d .
H9 H 0.0019 0.3901 1.0838 0.028 Uiso 1 1 calc R
C10 C 0.1169(3) 0.3382(2) 1.03190(12) 0.0184(6) Uani 1 1 d .
C11 C 0.2407(3) 0.3702(2) 1.05717(12) 0.0184(7) Uani 1 1 d .
C12 C 0.2585(3) 0.4667(3) 1.08520(13) 0.0246(7) Uani 1 1 d .
H12 H 0.1927 0.5118 1.0868 0.030 Uiso 1 1 calc R
C13 C 0.3736(3) 0.4960(3) 1.11068(13) 0.0288(8) Uani 1 1 d .
H13 H 0.3848 0.5604 1.1297 0.035 Uiso 1 1 calc R
C14 C 0.4713(3) 0.4303(3) 1.10802(14) 0.0291(8) Uani 1 1 d .
H14 H 0.5486 0.4510 1.1248 0.035 Uiso 1 1 calc R
C15 C 0.4560(3) 0.3344(3) 1.08087(13) 0.0261(7) Uani 1 1 d .
H15 H 0.5228 0.2904 1.0792 0.031 Uiso 1 1 calc R
C16 C 0.3405(3) 0.3031(3) 1.05588(12) 0.0219(7) Uani 1 1 d .
H16 H 0.3297 0.2372 1.0382 0.026 Uiso 1 1 calc R
C17 C -0.3173(3) 0.2349(3) 0.83705(13) 0.0244(7) Uani 1 1 d .
H17A H -0.3059 0.1593 0.8317 0.037 Uiso 1 1 calc R
H17B H -0.3746 0.2632 0.8077 0.037 Uiso 1 1 calc R
H17C H -0.3479 0.2456 0.8697 0.037 Uiso 1 1 calc R
C18 C -0.1979(3) 0.2924(2) 0.84028(12) 0.0180(6) Uani 1 1 d .
C19 C -0.1637(3) 0.3700(2) 0.80719(12) 0.0192(7) Uani 1 1 d .
H19 H -0.2114 0.4002 0.7772 0.023 Uiso 1 1 calc R
C20 C -0.0419(3) 0.3941(2) 0.82811(11) 0.0172(6) Uani 1 1 d .
C21 C 0.0369(3) 0.4748(2) 0.80912(12) 0.0183(6) Uani 1 1 d .
C22 C 0.0204(3) 0.5032(3) 0.75506(13) 0.0238(7) Uani 1 1 d .
H22 H -0.0376 0.4673 0.7306 0.029 Uiso 1 1 calc R
C23 C 0.0897(3) 0.5844(3) 0.73760(13) 0.0273(8) Uani 1 1 d .
H23 H 0.0777 0.6026 0.7016 0.033 Uiso 1 1 calc R
C24 C 0.1763(3) 0.6381(3) 0.77350(13) 0.0260(8) Uani 1 1 d .
H24 H 0.2222 0.6930 0.7619 0.031 Uiso 1 1 calc R
C25 C 0.1945(3) 0.6095(3) 0.82714(13) 0.0236(7) Uani 1 1 d .
H25 H 0.2531 0.6450 0.8515 0.028 Uiso 1 1 calc R
C26 C 0.1255(3) 0.5283(2) 0.84432(12) 0.0194(7) Uani 1 1 d .
H26 H 0.1390 0.5093 0.8803 0.023 Uiso 1 1 calc R
C27 C -0.1544(3) -0.0461(3) 0.92940(14) 0.0277(8) Uani 1 1 d .
H27A H -0.1647 -0.0279 0.9650 0.042 Uiso 1 1 calc R
H27B H -0.1570 -0.1231 0.9252 0.042 Uiso 1 1 calc R
H27C H -0.2186 -0.0140 0.9042 0.042 Uiso 1 1 calc R
C28 C -0.0347(3) -0.0049(3) 0.91975(12) 0.0197(7) Uani 1 1 d .
C29 C 0.0650(3) -0.0602(3) 0.90939(12) 0.0221(7) Uani 1 1 d .
H29 H 0.0712 -0.1344 0.9052 0.027 Uiso 1 1 calc R
C30 C 0.1548(3) 0.0156(2) 0.90641(12) 0.0180(6) Uani 1 1 d .
C31 C 0.2790(3) -0.0084(3) 0.89690(12) 0.0198(7) Uani 1 1 d .
C32 C 0.2923(3) -0.0820(3) 0.85666(13) 0.0229(7) Uani 1 1 d .
H32 H 0.2236 -0.1134 0.8364 0.028 Uiso 1 1 calc R
C33 C 0.4067(3) -0.1086(3) 0.84669(14) 0.0283(8) Uani 1 1 d .
H33 H 0.4147 -0.1566 0.8194 0.034 Uiso 1 1 calc R
C34 C 0.5096(3) -0.0634(3) 0.87754(14) 0.0299(8) Uani 1 1 d .
H34 H 0.5867 -0.0812 0.8710 0.036 Uiso 1 1 calc R
C35 C 0.4969(3) 0.0082(3) 0.91791(14) 0.0314(8) Uani 1 1 d .
H35 H 0.5657 0.0383 0.9386 0.038 Uiso 1 1 calc R
C36 C 0.3825(3) 0.0354(3) 0.92781(14) 0.0269(8) Uani 1 1 d .
H36 H 0.3750 0.0831 0.9553 0.032 Uiso 1 1 calc R
N2 N -0.0309(2) 0.2629(2) 0.97743(10) 0.0171(5) Uani 1 1 d .
N1 N 0.0916(2) 0.2838(2) 0.98579(10) 0.0171(5) Uani 1 1 d .
N4 N -0.1009(2) 0.2719(2) 0.87883(10) 0.0168(5) Uani 1 1 d .
N3 N -0.0035(2) 0.3341(2) 0.87185(10) 0.0174(5) Uani 1 1 d .
N6 N -0.0057(2) 0.1014(2) 0.92166(10) 0.0174(5) Uani 1 1 d .
N5 N 0.1130(2) 0.1149(2) 0.91382(10) 0.0175(5) Uani 1 1 d .
O1 O 0.3813(2) 0.2483(2) 0.87201(9) 0.0304(6) Uani 1 1 d .
O2 O 0.3457(2) 0.4433(2) 0.95006(9) 0.0336(6) Uani 1 1 d .
Ni1 Ni 0.17753(3) 0.26503(3) 0.921144(15) 0.01815(12) Uani 1 1 d .
Si1 Si 0.28067(8) 0.24493(7) 0.75233(3) 0.0218(2) Uani 1 1 d .
B1 B -0.0887(3) 0.1982(3) 0.92822(14) 0.0182(7) Uani 1 1 d .
H1 H -0.181(3) 0.168(2) 0.9320(12) 0.017(8) Uiso 1 1 d .

loop_
_atom_site_aniso_label
_atom_site_aniso_U_11
_atom_site_aniso_U_22
_atom_site_aniso_U_33
_atom_site_aniso_U_23
_atom_site_aniso_U_13
_atom_site_aniso_U_12
C1 0.0203(16) 0.0213(17) 0.0222(16) 0.0004(14) 0.0084(13) -0.0013(13)
C3 0.0214(16) 0.0235(18) 0.0212(16) -0.0013(14) 0.0054(13) -0.0025(14)
C4 0.0334(19) 0.028(2) 0.0306(19) 0.0009(16) 0.0121(15) -0.0016(16)
C5 0.0311(19) 0.031(2) 0.041(2) -0.0077(17) 0.0155(16) -0.0022(16)
C6 0.039(2) 0.044(2) 0.0229(17) -0.0005(17) 0.0029(15) -0.0044(18)
C2 0.0252(17) 0.0258(19) 0.0209(16) 0.0037(15) 0.0093(13) -0.0008(15)
C7 0.0221(17) 0.038(2) 0.0249(17) -0.0009(16) 0.0091(13) 0.0025(15)
C8 0.0237(16) 0.0194(16) 0.0181(15) 0.0016(13) 0.0062(13) 0.0060(13)
C9 0.0249(16) 0.0246(18) 0.0204(16) -0.0024(14) 0.0069(13) 0.0064(14)
C10 0.0233(16) 0.0128(15) 0.0201(15) 0.0036(13) 0.0062(12) 0.0017(13)
C11 0.0199(15) 0.0187(17) 0.0174(15) 0.0023(13) 0.0056(12) -0.0009(13)
C12 0.0253(17) 0.0206(18) 0.0283(17) -0.0010(15) 0.0056(14) 0.0019(14)
C13 0.0315(18) 0.0234(19) 0.0302(18) -0.0089(16) 0.0019(15) -0.0061(15)
C14 0.0255(17) 0.029(2) 0.0321(19) 0.0003(16) 0.0016(14) -0.0069(15)
C15 0.0199(16) 0.0284(19) 0.0301(18) 0.0046(16) 0.0049(14) 0.0037(14)
C16 0.0237(16) 0.0178(17) 0.0253(17) 0.0017(14) 0.0070(13) -0.0002(13)
C17 0.0173(15) 0.0241(18) 0.0305(18) -0.0020(15) 0.0003(13) -0.0011(14)
C18 0.0180(15) 0.0165(16) 0.0195(15) -0.0051(13) 0.0029(12) 0.0031(13)
C19 0.0182(15) 0.0184(17) 0.0199(15) -0.0031(13) 0.0001(12) 0.0045(13)
C20 0.0184(15) 0.0164(16) 0.0173(15) -0.0011(13) 0.0044(12) 0.0029(13)
C21 0.0196(15) 0.0147(16) 0.0213(16) 0.0002(13) 0.0059(12) 0.0036(13)
C22 0.0227(17) 0.0244(18) 0.0240(16) 0.0039(15) 0.0031(13) 0.0029(14)
C23 0.0272(17) 0.029(2) 0.0264(17) 0.0106(16) 0.0069(14) 0.0063(15)
C24 0.0241(17) 0.0210(18) 0.0351(19) 0.0066(15) 0.0118(14) 0.0010(14)
C25 0.0200(16) 0.0209(17) 0.0310(18) 0.0008(15) 0.0078(13) 0.0028(14)
C26 0.0197(15) 0.0187(16) 0.0205(15) 0.0004(13) 0.0053(12) 0.0050(13)
C27 0.0234(17) 0.0210(18) 0.039(2) 0.0029(16) 0.0071(15) -0.0057(14)
C28 0.0197(15) 0.0193(17) 0.0195(15) 0.0012(14) 0.0021(12) -0.0037(13)
C29 0.0241(16) 0.0145(16) 0.0278(17) 0.0018(14) 0.0047(13) 0.0011(13)
C30 0.0220(16) 0.0144(16) 0.0169(15) 0.0015(13) 0.0018(12) 0.0024(13)
C31 0.0207(16) 0.0165(16) 0.0221(15) 0.0052(14) 0.0035(12) 0.0001(13)
C32 0.0227(16) 0.0175(17) 0.0276(17) 0.0000(14) 0.0013(13) 0.0017(13)
C33 0.0289(18) 0.0240(18) 0.0326(19) -0.0009(16) 0.0073(15) 0.0079(15)
C34 0.0208(17) 0.031(2) 0.039(2) 0.0038(17) 0.0077(15) 0.0068(15)
C35 0.0199(17) 0.035(2) 0.038(2) -0.0041(17) -0.0005(14) -0.0016(15)
C36 0.0251(17) 0.0236(18) 0.0315(18) -0.0035(15) 0.0038(14) 0.0009(15)
N2 0.0161(12) 0.0169(13) 0.0194(13) 0.0023(11) 0.0056(10) -0.0022(11)
N1 0.0164(12) 0.0151(13) 0.0202(13) 0.0003(11) 0.0044(10) -0.0018(11)
N4 0.0136(12) 0.0175(13) 0.0200(13) 0.0004(11) 0.0047(10) -0.0004(10)
N3 0.0157(12) 0.0159(13) 0.0220(13) 0.0008(11) 0.0074(10) -0.0017(11)
N6 0.0149(12) 0.0165(13) 0.0216(13) 0.0013(11) 0.0051(10) -0.0019(11)
N5 0.0150(12) 0.0185(14) 0.0194(13) 0.0005(11) 0.0044(10) -0.0029(11)
O1 0.0206(12) 0.0465(16) 0.0256(12) -0.0036(11) 0.0080(9) -0.0038(11)
O2 0.0370(14) 0.0310(14) 0.0333(14) 0.0000(12) 0.0076(11) -0.0146(12)
Ni1 0.0188(2) 0.0181(2) 0.0193(2) -0.00110(17) 0.00814(15) -0.00384(17)
Si1 0.0247(5) 0.0227(5) 0.0193(4) -0.0017(4) 0.0079(3) -0.0009(4)
B1 0.0162(17) 0.0169(18) 0.0229(18) -0.0008(15) 0.0075(14) 0.0000(14)

loop_
_atom_type_symbol
_atom_type_description
_atom_type_scat_dispersion_real
_atom_type_scat_dispersion_imag
_atom_type_scat_source
C C 0.0033 0.0016 'International Tables Vol C Tables 4.2.6.8 and 6.1.1.4'
H H 0.0000 0.0000 'International Tables Vol C Tables 4.2.6.8 and 6.1.1.4'
C C 0.0033 0.0016 'International Tables Vol C Tables 4.2.6.8 and 6.1.1.4'
N N 0.0061 0.0033 'International Tables Vol C Tables 4.2.6.8 and 6.1.1.4'
O O 0.0106 0.0060 'International Tables Vol C Tables 4.2.6.8 and 6.1.1.4'
Ni Ni 0.3393 1.1124 'International Tables Vol C Tables 4.2.6.8 and 6.1.1.4'
Si Si 0.0817 0.0704 'International Tables Vol C Tables 4.2.6.8 and 6.1.1.4'
B B 0.0013 0.0007 'International Tables Vol C Tables 4.2.6.8 and 6.1.1.4'

loop_
_geom_angle_atom_site_label_1
_geom_angle_atom_site_label_2
_geom_angle_atom_site_label_3
_geom_angle
O1 C1 C3 122.5(3)
O1 C1 Ni1 122.6(2)
C3 C1 Ni1 114.9(2)
C1 C3 Si1 113.8(2)
C1 C3 H3A 108.8
Si1 C3 H3A 108.8
C1 C3 H3B 108.8
Si1 C3 H3B 108.8
H3A C3 H3B 107.7
Si1 C4 H4A 109.5
Si1 C4 H4B 109.5
H4A C4 H4B 109.5
Si1 C4 H4C 109.5
H4A C4 H4C 109.5
H4B C4 H4C 109.5
Si1 C5 H5A 109.5
Si1 C5 H5B 109.5
H5A C5 H5B 109.5
Si1 C5 H5C 109.5
H5A C5 H5C 109.5
H5B C5 H5C 109.5
Si1 C6 H6A 109.5
Si1 C6 H6B 109.5
H6A C6 H6B 109.5
Si1 C6 H6C 109.5
H6A C6 H6C 109.5
H6B C6 H6C 109.5
O2 C2 Ni1 177.8(3)
C8 C7 H7A 109.5
C8 C7 H7B 109.5
H7A C7 H7B 109.5
C8 C7 H7C 109.5
H7A C7 H7C 109.5
H7B C7 H7C 109.5
N2 C8 C9 107.2(3)
N2 C8 C7 122.9(3)
C9 C8 C7 129.9(3)
C8 C9 C10 106.2(3)
C8 C9 H9 126.9
C10 C9 H9 126.9
N1 C10 C9 109.5(3)
N1 C10 C11 123.8(3)
C9 C10 C11 126.6(3)
C12 C11 C16 118.8(3)
C12 C11 C10 119.7(3)
C16 C11 C10 121.4(3)
C13 C12 C11 120.4(3)
C13 C12 H12 119.8
C11 C12 H12 119.8
C14 C13 C12 120.1(3)
C14 C13 H13 120.0
C12 C13 H13 120.0
C15 C14 C13 120.7(3)
C15 C14 H14 119.7
C13 C14 H14 119.7
C14 C15 C16 119.8(3)
C14 C15 H15 120.1
C16 C15 H15 120.1
C11 C16 C15 120.2(3)
C11 C16 H16 119.9
C15 C16 H16 119.9
C18 C17 H17A 109.5
C18 C17 H17B 109.5
H17A C17 H17B 109.5
C18 C17 H17C 109.5
H17A C17 H17C 109.5
H17B C17 H17C 109.5
N4 C18 C19 107.6(3)
N4 C18 C17 122.8(3)
C19 C18 C17 129.6(3)
C18 C19 C20 105.7(3)
C18 C19 H19 127.1
C20 C19 H19 127.1
N3 C20 C19 110.1(3)
N3 C20 C21 121.8(3)
C19 C20 C21 128.1(3)
C26 C21 C22 118.2(3)
C26 C21 C20 121.1(3)
C22 C21 C20 120.7(3)
C23 C22 C21 120.7(3)
C23 C22 H22 119.6
C21 C22 H22 119.6
C24 C23 C22 120.2(3)
C24 C23 H23 119.9
C22 C23 H23 119.9
C23 C24 C25 119.4(3)
C23 C24 H24 120.3
C25 C24 H24 120.3
C26 C25 C24 120.1(3)
C26 C25 H25 119.9
C24 C25 H25 119.9
C25 C26 C21 121.3(3)
C25 C26 H26 119.4
C21 C26 H26 119.4
C28 C27 H27A 109.5
C28 C27 H27B 109.5
H27A C27 H27B 109.5
C28 C27 H27C 109.5
H27A C27 H27C 109.5
H27B C27 H27C 109.5
N6 C28 C29 107.2(3)
N6 C28 C27 122.9(3)
C29 C28 C27 129.8(3)
C28 C29 C30 106.8(3)
C28 C29 H29 126.6
C30 C29 H29 126.6
N5 C30 C29 110.0(3)
N5 C30 C31 124.5(3)
C29 C30 C31 125.4(3)
C36 C31 C32 119.0(3)
C36 C31 C30 122.7(3)
C32 C31 C30 118.2(3)
C33 C32 C31 120.6(3)
C33 C32 H32 119.7
C31 C32 H32 119.7
C34 C33 C32 119.9(3)
C34 C33 H33 120.1
C32 C33 H33 120.1
C33 C34 C35 119.7(3)
C33 C34 H34 120.1
C35 C34 H34 120.1
C36 C35 C34 120.6(3)
C36 C35 H35 119.7
C34 C35 H35 119.7
C35 C36 C31 120.3(3)
C35 C36 H36 119.9
C31 C36 H36 119.9
C8 N2 N1 110.6(2)
C8 N2 B1 129.9(2)
N1 N2 B1 119.5(2)
C10 N1 N2 106.5(2)
C10 N1 Ni1 134.4(2)
N2 N1 Ni1 116.48(18)
C18 N4 N3 110.7(2)
C18 N4 B1 130.4(3)
N3 N4 B1 118.7(2)
C20 N3 N4 105.9(2)
C20 N3 Ni1 139.82(19)
N4 N3 Ni1 110.75(17)
C28 N6 N5 110.0(2)
C28 N6 B1 128.0(2)
N5 N6 B1 122.0(2)
C30 N5 N6 105.9(2)
C30 N5 Ni1 137.9(2)
N6 N5 Ni1 116.03(18)
C2 Ni1 C1 83.85(14)
C2 Ni1 N5 159.62(13)
C1 Ni1 N5 92.16(12)
C2 Ni1 N1 93.99(12)
C1 Ni1 N1 174.79(12)
N5 Ni1 N1 88.23(10)
C2 Ni1 N3 108.79(12)
C1 Ni1 N3 100.48(11)
N5 Ni1 N3 91.59(9)
N1 Ni1 N3 84.70(9)
C4 Si1 C6 110.14(17)
C4 Si1 C5 110.76(16)
C6 Si1 C5 109.84(17)
C4 Si1 C3 110.28(15)
C6 Si1 C3 106.79(15)
C5 Si1 C3 108.94(16)
N2 B1 N4 108.7(3)
N2 B1 N6 108.7(2)
N4 B1 N6 110.0(2)
N2 B1 H1 111.8(16)
N4 B1 H1 108.5(16)
N6 B1 H1 109.1(16)

loop_
_geom_bond_atom_site_label_1
_geom_bond_atom_site_label_2
_geom_bond_distance
C1 O1 1.198(4)
C1 C3 1.513(4)
C1 Ni1 1.951(3)
C3 Si1 1.899(3)
C3 H3A 0.9700
C3 H3B 0.9700
C4 Si1 1.863(3)
C4 H4A 0.9600
C4 H4B 0.9600
C4 H4C 0.9600
C5 Si1 1.869(4)
C5 H5A 0.9600
C5 H5B 0.9600
C5 H5C 0.9600
C6 Si1 1.869(3)
C6 H6A 0.9600
C6 H6B 0.9600
C6 H6C 0.9600
C2 O2 1.146(4)
C2 Ni1 1.764(3)
C7 C8 1.493(4)
C7 H7A 0.9600
C7 H7B 0.9600
C7 H7C 0.9600
C8 N2 1.348(4)
C8 C9 1.381(4)
C9 C10 1.401(4)
C9 H9 0.9300
C10 N1 1.339(4)
C10 C11 1.472(4)
C11 C12 1.389(4)
C11 C16 1.395(4)
C12 C13 1.382(5)
C12 H12 0.9300
C13 C14 1.372(5)
C13 H13 0.9300
C14 C15 1.370(5)
C14 H14 0.9300
C15 C16 1.389(4)
C15 H15 0.9300
C16 H16 0.9300
C17 C18 1.500(4)
C17 H17A 0.9600
C17 H17B 0.9600
C17 H17C 0.9600
C18 N4 1.351(4)
C18 C19 1.375(4)
C19 C20 1.403(4)
C19 H19 0.9300
C20 N3 1.344(4)
C20 C21 1.468(4)
C21 C26 1.381(4)
C21 C22 1.399(4)
C22 C23 1.388(5)
C22 H22 0.9300
C23 C24 1.380(5)
C23 H23 0.9300
C24 C25 1.389(5)
C24 H24 0.9300
C25 C26 1.384(4)
C25 H25 0.9300
C26 H26 0.9300
C27 C28 1.490(4)
C27 H27A 0.9600
C27 H27B 0.9600
C27 H27C 0.9600
C28 N6 1.356(4)
C28 C29 1.371(4)
C29 C30 1.386(4)
C29 H29 0.9300
C30 N5 1.341(4)
C30 C31 1.477(4)
C31 C36 1.389(4)
C31 C32 1.398(4)
C32 C33 1.384(4)
C32 H32 0.9300
C33 C34 1.391(5)
C33 H33 0.9300
C34 C35 1.383(5)
C34 H34 0.9300
C35 C36 1.385(5)
C35 H35 0.9300
C36 H36 0.9300
N2 N1 1.371(3)
N2 B1 1.530(4)
N1 Ni1 2.055(2)
N4 N3 1.369(3)
N4 B1 1.540(4)
N3 Ni1 2.346(2)
N6 N5 1.383(3)
N6 B1 1.544(4)
N5 Ni1 1.993(3)
B1 H1 1.12(3)
